data_4302022
loop_
_publ_author_name
'Chelladurai Ganesamoorthy'
'Maravanji S. Balakrishna'
'Joel T. Mague'

_publ_section_title
;
Group 11 Metal Chemistry of a Tetradentate Ligand,
Phenylene-1,4-diaminotetra(phosphonite), p-C6H4[N{P(OC6H4OMe-o)2}2]2
;
_journal_name_full 'Inorganic Chemistry'
_journal_page_first 3768
_journal_page_last 3782
_journal_paper_doi 10.1021/ic900085e
_journal_volume 48
_journal_year 2009
_chemical_formula_moiety 'C66 H66 Cl2 Cu4 I4 N4 O16 P4, 2(C7 H14 Cl N2), 2(C2 H3 N)'
_chemical_formula_sum 'C84 H100 Cl4 Cu4 I4 N10 O16 P4'
_chemical_formula_weight 2533.18
_chemical_name_systematic
; 
 ? 
;
_space_group_IT_number 2
_symmetry_cell_setting triclinic
_symmetry_space_group_name_Hall '-P 1'
_symmetry_space_group_name_H-M 'P -1'
_atom_sites_solution_hydrogens geom
_atom_sites_solution_primary direct
_atom_sites_solution_secondary difmap
_audit_creation_method SHELXL-97
_cell_angle_alpha 96.277(1)
_cell_angle_beta 103.143(1)
_cell_angle_gamma 95.784(1)
_cell_formula_units_Z 1
_cell_length_a 11.8672(9)
_cell_length_b 11.9366(9)
_cell_length_c 18.003(1)
_cell_measurement_reflns_used 9934
_cell_measurement_temperature 100(2)
_cell_measurement_theta_max 28.31
_cell_measurement_theta_min 2.35
_cell_volume 2447.6(3)
_computing_cell_refinement 'Bruker APEX2 (Bruker-AXS, 2007)'
_computing_data_collection 'Bruker APEX2 (Bruker-AXS, 2007)'
_computing_data_reduction 'Bruker SAINT+ (Bruker-AXS, 2006)'
_computing_molecular_graphics 'Bruker APEX2 (Bruker-AXS, 2007)'
_computing_publication_material 'Bruker APEX2 (Bruker-AXS, 2007)'
_computing_structure_refinement 'SHELXL-97 (Sheldrick, 1997)'
_computing_structure_solution 'SHELXS-97 (Sheldrick, 1997)'
_diffrn_ambient_temperature 100(2)
_diffrn_measured_fraction_theta_full 0.989
_diffrn_measured_fraction_theta_max 0.989
_diffrn_measurement_device_type 'Bruker-AXS Smart APEX I CCD area detector'
_diffrn_measurement_method 'phi and omega scans'
_diffrn_radiation_monochromator graphite
_diffrn_radiation_source 'fine-focus sealed tube'
_diffrn_radiation_type MoK\a
_diffrn_radiation_wavelength 0.71073
_diffrn_reflns_av_R_equivalents 0.0620
_diffrn_reflns_av_sigmaI/netI 0.0667
_diffrn_reflns_limit_h_max 15
_diffrn_reflns_limit_h_min -15
_diffrn_reflns_limit_k_max 15
_diffrn_reflns_limit_k_min -15
_diffrn_reflns_limit_l_max 23
_diffrn_reflns_limit_l_min -23
_diffrn_reflns_number 42641
_diffrn_reflns_theta_full 28.00
_diffrn_reflns_theta_max 28.00
_diffrn_reflns_theta_min 2.22
_exptl_absorpt_coefficient_mu 2.359
_exptl_absorpt_correction_T_max 0.9521
_exptl_absorpt_correction_T_min 0.8173
_exptl_absorpt_correction_type multi-scan
_exptl_absorpt_process_details 'SADABS (Sheldrick 2007)'
_exptl_crystal_colour colourless
_exptl_crystal_density_diffrn 1.719
_exptl_crystal_density_method 'not measured'
_exptl_crystal_description Plate
_exptl_crystal_F_000 1258
_exptl_crystal_size_max 0.13
_exptl_crystal_size_mid 0.13
_exptl_crystal_size_min 0.02
_refine_diff_density_max 1.266
_refine_diff_density_min -1.393
_refine_diff_density_rms 0.125
_refine_ls_extinction_method none
_refine_ls_goodness_of_fit_ref 1.030
_refine_ls_hydrogen_treatment mixed
_refine_ls_matrix_type full
_refine_ls_number_parameters 596
_refine_ls_number_reflns 11706
_refine_ls_number_restraints 1
_refine_ls_restrained_S_all 1.031
_refine_ls_R_factor_all 0.0784
_refine_ls_R_factor_gt 0.0450
_refine_ls_shift/su_max 0.002
_refine_ls_shift/su_mean 0.000
_refine_ls_structure_factor_coef Fsqd
_refine_ls_weighting_details 'calc w=1/[\s^2^(Fo^2^)+(0.0388P)^2^+3.6833P] where P=(Fo^2^+2Fc^2^)/3'
_refine_ls_weighting_scheme calc
_refine_ls_wR_factor_gt 0.0938
_refine_ls_wR_factor_ref 0.1059
_reflns_number_gt 8142
_reflns_number_total 11706
_reflns_threshold_expression >2\s(I)
_cod_data_source_file ic900085e_si_001_04.cif
_cod_data_source_block msb394_0m
_cod_depositor_comments
;
The following automatic conversions were performed:
'_symmetry_cell_setting' value 'Triclinic' changed to 'triclinic'
according to '/home/saulius/struct/CIF-dictionaries/cif_core.dic'
dictionary named 'cif_core.dic' version 2.4.1 from 2010-06-29.

Automatic conversion script
Id: cif_fix_enum 1527 2010-12-29 10:47:43Z saulius 
;
_cod_original_cell_volume 2447.7(3)
_cod_database_code 4302022

loop_
_symmetry_equiv_pos_as_xyz
'x, y, z'
'-x, -y, -z'

loop_
_atom_site_label
_atom_site_type_symbol
_atom_site_fract_x
_atom_site_fract_y
_atom_site_fract_z
_atom_site_U_iso_or_equiv
_atom_site_adp_type
_atom_site_occupancy
_atom_site_symmetry_multiplicity
_atom_site_calc_flag
_atom_site_refinement_flags
_atom_site_disorder_assembly
_atom_site_disorder_group
I1 I 0.5322(16) 0.4467(16) 0.1788(10) 0.0256(14) Uani 0.29 1 d P A 1
Cl3 Cl 0.538(2) 0.434(2) 0.1723(14) 0.027(2) Uani 0.71 1 d P A 2
I2 I 0.72390(3) 0.18259(3) 0.138464(17) 0.02747(9) Uani 1 1 d . A .
I3 I 0.78798(7) 0.49955(7) 0.04901(4) 0.03715(18) Uani 0.71 1 d P A 1
Cl2 Cl 0.7484(9) 0.5034(9) 0.0657(5) 0.070(3) Uani 0.29 1 d P A 2
Cu1 Cu 0.74161(5) 0.41687(5) 0.16609(3) 0.02258(13) Uani 1 1 d . . .
Cu2 Cu 0.60680(4) 0.27648(4) 0.23582(3) 0.02007(12) Uani 1 1 d . A .
P1 P 0.85606(9) 0.48564(9) 0.27887(6) 0.0157(2) Uani 1 1 d . A .
P2 P 0.73109(9) 0.31863(9) 0.34778(6) 0.0147(2) Uani 1 1 d . . .
O1 O 0.8454(2) 0.6127(2) 0.31532(15) 0.0177(6) Uani 1 1 d . . .
O2 O 0.8598(3) 0.7839(3) 0.41869(18) 0.0278(7) Uani 1 1 d . A .
O3 O 0.9965(2) 0.5037(2) 0.28958(16) 0.0200(6) Uani 1 1 d . . .
O4 O 1.1608(3) 0.5914(3) 0.2320(2) 0.0384(9) Uani 1 1 d . A .
O5 O 0.6808(2) 0.3538(2) 0.42249(15) 0.0167(6) Uani 1 1 d . A .
O6 O 0.6090(2) 0.5462(2) 0.38302(17) 0.0224(7) Uani 1 1 d . . .
O7 O 0.8082(2) 0.2213(2) 0.38182(16) 0.0172(6) Uani 1 1 d . A .
O8 O 0.8211(3) 0.2239(3) 0.53090(16) 0.0261(7) Uani 1 1 d . . .
N1 N 0.8433(3) 0.4199(3) 0.35582(18) 0.0150(7) Uani 1 1 d . A .
N2 N 0.4672(3) 0.1657(3) 0.2312(2) 0.0266(9) Uani 1 1 d . . .
C1 C 0.8920(4) 0.7158(4) 0.2998(2) 0.0202(9) Uani 1 1 d . A .
C2 C 0.9294(4) 0.7300(4) 0.2335(3) 0.0277(11) Uani 1 1 d . . .
H2 H 0.9259 0.6665 0.1959 0.033 Uiso 1 1 calc R A .
C3 C 0.9724(4) 0.8393(4) 0.2227(3) 0.0356(12) Uani 1 1 d . A .
H3 H 0.9985 0.8503 0.1776 0.043 Uiso 1 1 calc R . .
C4 C 0.9769(5) 0.9308(4) 0.2776(3) 0.0393(13) Uani 1 1 d . . .
H4 H 1.0045 1.0050 0.2696 0.047 Uiso 1 1 calc R A .
C5 C 0.9413(4) 0.9153(4) 0.3445(3) 0.0325(11) Uani 1 1 d . A .
H5 H 0.9462 0.9786 0.3825 0.039 Uiso 1 1 calc R . .
C6 C 0.8986(4) 0.8080(4) 0.3560(3) 0.0242(10) Uani 1 1 d . . .
C7 C 0.9028(4) 0.8604(4) 0.4874(3) 0.0320(11) Uani 1 1 d . . .
H7A H 0.9883 0.8723 0.4993 0.048 Uiso 1 1 calc R A .
H7B H 0.8771 0.8288 0.5297 0.048 Uiso 1 1 calc R . .
H7C H 0.8729 0.9332 0.4809 0.048 Uiso 1 1 calc R . .
C8 C 1.0556(4) 0.4273(4) 0.2536(2) 0.0230(10) Uani 1 1 d . A .
C9 C 1.0314(4) 0.3117(4) 0.2498(3) 0.0279(11) Uani 1 1 d . . .
H9 H 0.9695 0.2798 0.2695 0.033 Uiso 1 1 calc R A .
C10 C 1.0997(5) 0.2414(5) 0.2163(3) 0.0404(13) Uani 1 1 d . A .
H10 H 1.0839 0.1611 0.2127 0.048 Uiso 1 1 calc R . .
C11 C 1.1888(5) 0.2890(6) 0.1888(3) 0.0461(15) Uani 1 1 d . . .
H11 H 1.2353 0.2411 0.1668 0.055 Uiso 1 1 calc R A .
C12 C 1.2129(5) 0.4056(5) 0.1925(3) 0.0406(14) Uani 1 1 d . A .
H12 H 1.2750 0.4370 0.1728 0.049 Uiso 1 1 calc R . .
C13 C 1.1461(4) 0.4764(5) 0.2251(3) 0.0322(12) Uani 1 1 d . . .
C14 C 1.2402(5) 0.6427(6) 0.1940(4) 0.0616(19) Uani 1 1 d . . .
H14A H 1.3168 0.6175 0.2114 0.092 Uiso 1 1 calc R A .
H14B H 1.2471 0.7256 0.2061 0.092 Uiso 1 1 calc R . .
H14C H 1.2117 0.6207 0.1383 0.092 Uiso 1 1 calc R . .
C15 C 0.5625(3) 0.3664(4) 0.4137(2) 0.0183(9) Uani 1 1 d . . .
C16 C 0.4877(4) 0.2803(4) 0.4274(3) 0.0251(10) Uani 1 1 d . A .
H16 H 0.5152 0.2112 0.4403 0.030 Uiso 1 1 calc R . .
C17 C 0.3714(4) 0.2946(4) 0.4223(3) 0.0317(11) Uani 1 1 d . . .
H17 H 0.3190 0.2358 0.4324 0.038 Uiso 1 1 calc R A .
C18 C 0.3336(4) 0.3949(4) 0.4027(2) 0.0288(11) Uani 1 1 d . A .
H18 H 0.2540 0.4047 0.3986 0.035 Uiso 1 1 calc R . .
C19 C 0.4090(4) 0.4820(4) 0.3886(2) 0.0224(9) Uani 1 1 d . . .
H19 H 0.3812 0.5508 0.3751 0.027 Uiso 1 1 calc R A .
C20 C 0.5250(4) 0.4687(4) 0.3941(2) 0.0182(9) Uani 1 1 d . A .
C21 C 0.5736(4) 0.6498(4) 0.3586(3) 0.0339(12) Uani 1 1 d . . .
H21A H 0.5176 0.6332 0.3083 0.051 Uiso 1 1 calc R . .
H21B H 0.6420 0.6998 0.3544 0.051 Uiso 1 1 calc R . .
H21C H 0.5368 0.6875 0.3963 0.051 Uiso 1 1 calc R . .
C22 C 0.7455(4) 0.1321(3) 0.4053(2) 0.0182(9) Uani 1 1 d . . .
C23 C 0.6798(4) 0.0441(4) 0.3517(3) 0.0243(10) Uani 1 1 d . A .
H23 H 0.6794 0.0427 0.2987 0.029 Uiso 1 1 calc R . .
C24 C 0.6145(4) -0.0420(4) 0.3753(3) 0.0291(11) Uani 1 1 d . . .
H24 H 0.5694 -0.1029 0.3390 0.035 Uiso 1 1 calc R A .
C25 C 0.6158(4) -0.0379(4) 0.4525(3) 0.0324(12) Uani 1 1 d . A .
H25 H 0.5701 -0.0959 0.4688 0.039 Uiso 1 1 calc R . .
C26 C 0.6826(4) 0.0494(4) 0.5065(3) 0.0273(11) Uani 1 1 d . . .
H26 H 0.6825 0.0504 0.5593 0.033 Uiso 1 1 calc R A .
C27 C 0.7498(4) 0.1355(4) 0.4838(2) 0.0210(9) Uani 1 1 d . A .
C28 C 0.8049(5) 0.2488(5) 0.6069(3) 0.0386(13) Uani 1 1 d . . .
H28A H 0.7226 0.2561 0.6041 0.058 Uiso 1 1 calc R . .
H28B H 0.8531 0.3203 0.6322 0.058 Uiso 1 1 calc R . .
H28C H 0.8280 0.1872 0.6366 0.058 Uiso 1 1 calc R . .
C29 C 1.0271(4) 0.4153(4) 0.4504(2) 0.0178(9) Uani 1 1 d . . .
H29 H 1.0451 0.3573 0.4161 0.021 Uiso 1 1 calc R . .
C30 C 0.9229(3) 0.4610(3) 0.4303(2) 0.0152(8) Uani 1 1 d . . .
C31 C 0.8955(4) 0.5451(3) 0.4793(2) 0.0175(9) Uani 1 1 d . . .
H31 H 0.8241 0.5758 0.4651 0.021 Uiso 1 1 calc R . .
C32 C 0.3967(4) 0.1044(5) 0.2434(3) 0.0344(12) Uani 1 1 d . A .
C33 C 0.3062(5) 0.0237(5) 0.2583(4) 0.0605(19) Uani 1 1 d . . .
H33A H 0.2634 0.0633 0.2914 0.091 Uiso 1 1 calc R A .
H33B H 0.3423 -0.0365 0.2841 0.091 Uiso 1 1 calc R . .
H33C H 0.2521 -0.0099 0.2095 0.091 Uiso 1 1 calc R . .
N3 N 0.5917(3) 0.7856(3) 0.0447(2) 0.0283(9) Uani 1 1 d . C .
N4 N 0.5070(4) 0.7867(4) 0.1631(3) 0.0467(12) Uani 1 1 d . . .
C34 C 0.5265(5) 0.8875(5) 0.0529(3) 0.0537(18) Uani 1 1 d . . .
H34A H 0.4551 0.8796 0.0107 0.064 Uiso 1 1 calc R . .
H34B H 0.5764 0.9582 0.0510 0.064 Uiso 1 1 calc R . .
C35 C 0.4944(5) 0.8913(6) 0.1314(4) 0.0566(18) Uani 1 1 d . . .
H35A H 0.5452 0.9542 0.1678 0.068 Uiso 1 1 calc R . .
H35B H 0.4127 0.9070 0.1250 0.068 Uiso 1 1 calc R . .
C36 C 0.5074(4) 0.6793(4) 0.0373(3) 0.0297(11) Uani 1 1 d . . .
H36A H 0.5501 0.6123 0.0422 0.036 Uiso 1 1 calc R . .
H36B H 0.4511 0.6672 -0.0136 0.036 Uiso 1 1 calc R . .
C37 C 0.4432(4) 0.6953(5) 0.1020(3) 0.0418(13) Uani 1 1 d . . .
H37A H 0.3640 0.7142 0.0805 0.050 Uiso 1 1 calc R . .
H37B H 0.4348 0.6234 0.1240 0.050 Uiso 1 1 calc R . .
C38 C 0.6870(4) 0.7922(4) 0.1173(2) 0.0274(10) Uani 1 1 d . . .
H38A H 0.7345 0.8679 0.1284 0.033 Uiso 1 1 calc R . .
H38B H 0.7389 0.7338 0.1109 0.033 Uiso 1 1 calc R . .
C39 C 0.6301(5) 0.7725(5) 0.1829(3) 0.0376(13) Uani 1 1 d . . .
H39A H 0.6383 0.6946 0.1955 0.045 Uiso 1 1 calc R . .
H39B H 0.6706 0.8268 0.2291 0.045 Uiso 1 1 calc R . .
N5 N 0.1626(7) 0.8732(7) 0.0843(4) 0.095(2) Uani 1 1 d . . .
C40 C 0.1046(7) 0.8083(8) 0.0392(4) 0.069(2) Uani 1 1 d . . .
C41 C 0.0302(7) 0.7256(10) -0.0168(4) 0.120(4) Uani 1 1 d . . .
H41A H -0.0173 0.6768 0.0080 0.180 Uiso 1 1 calc R . .
H41B H 0.0769 0.6793 -0.0431 0.180 Uiso 1 1 calc R . .
H41C H -0.0211 0.7630 -0.0544 0.180 Uiso 1 1 calc R . .
C42 C 0.6365(6) 0.7767(5) -0.0261(3) 0.0557(19) Uani 1 1 d D . .
H42A H 0.5701 0.7637 -0.0721 0.067 Uiso 1 1 calc R B 1
H42B H 0.6811 0.7110 -0.0275 0.067 Uiso 1 1 calc R B 1
Cl1 Cl 0.7280(3) 0.9033(2) -0.02796(12) 0.0488(8) Uani 0.771(6) 1 d PD C 1
Cl1A Cl 0.7807(9) 0.8643(8) -0.0155(4) 0.0488(8) Uani 0.229(6) 1 d PD C 2

loop_
_atom_site_aniso_label
_atom_site_aniso_U_11
_atom_site_aniso_U_22
_atom_site_aniso_U_33
_atom_site_aniso_U_23
_atom_site_aniso_U_13
_atom_site_aniso_U_12
I1 0.0220(17) 0.032(2) 0.020(2) 0.0002(16) 0.0010(15) 0.0039(14)
Cl3 0.024(3) 0.036(6) 0.019(3) 0.005(4) 0.003(2) 0.002(3)
I2 0.02716(17) 0.02926(17) 0.02289(15) -0.00344(12) 0.00287(12) 0.00399(13)
I3 0.0473(4) 0.0387(3) 0.0201(3) 0.0033(2) 0.0046(3) -0.0108(3)
Cl2 0.094(7) 0.076(5) 0.054(5) 0.034(4) 0.023(4) 0.037(5)
Cu1 0.0223(3) 0.0289(3) 0.0127(2) 0.0013(2) -0.0006(2) -0.0023(2)
Cu2 0.0173(3) 0.0233(3) 0.0157(2) 0.0011(2) -0.0016(2) -0.0012(2)
P1 0.0141(5) 0.0195(6) 0.0121(5) 0.0016(4) 0.0015(4) 0.0001(4)
P2 0.0119(5) 0.0175(5) 0.0137(5) 0.0016(4) 0.0010(4) 0.0014(4)
O1 0.0193(15) 0.0143(15) 0.0179(14) 0.0013(12) 0.0030(12) -0.0002(12)
O2 0.0286(18) 0.0208(17) 0.0298(17) -0.0049(14) 0.0064(14) -0.0048(14)
O3 0.0141(15) 0.0267(17) 0.0194(15) 0.0023(13) 0.0057(12) 0.0013(13)
O4 0.035(2) 0.045(2) 0.037(2) 0.0081(17) 0.0181(17) -0.0071(17)
O5 0.0123(14) 0.0216(16) 0.0154(14) 0.0019(12) 0.0019(11) 0.0029(12)
O6 0.0173(15) 0.0185(16) 0.0295(17) 0.0049(13) 0.0006(13) 0.0028(12)
O7 0.0142(14) 0.0177(15) 0.0199(14) 0.0031(12) 0.0042(12) 0.0018(12)
O8 0.0308(18) 0.0272(17) 0.0160(15) 0.0009(13) -0.0027(13) 0.0044(14)
N1 0.0132(17) 0.0210(18) 0.0091(15) 0.0020(14) -0.0003(13) 0.0013(14)
N2 0.024(2) 0.029(2) 0.025(2) 0.0031(17) 0.0008(17) 0.0024(18)
C1 0.014(2) 0.022(2) 0.020(2) 0.0044(18) -0.0031(17) -0.0018(17)
C2 0.026(2) 0.028(3) 0.022(2) 0.005(2) -0.0055(19) -0.005(2)
C3 0.036(3) 0.037(3) 0.031(3) 0.018(2) 0.002(2) -0.007(2)
C4 0.037(3) 0.027(3) 0.049(3) 0.015(3) 0.001(3) -0.005(2)
C5 0.033(3) 0.020(2) 0.040(3) 0.002(2) 0.004(2) -0.002(2)
C6 0.020(2) 0.021(2) 0.029(2) 0.0032(19) 0.0004(19) 0.0015(19)
C7 0.026(3) 0.027(3) 0.038(3) -0.008(2) 0.004(2) 0.003(2)
C8 0.013(2) 0.040(3) 0.016(2) 0.0073(19) -0.0005(17) 0.0048(19)
C9 0.024(2) 0.038(3) 0.024(2) 0.008(2) 0.006(2) 0.011(2)
C10 0.050(4) 0.042(3) 0.037(3) 0.011(2) 0.015(3) 0.025(3)
C11 0.041(3) 0.073(5) 0.039(3) 0.017(3) 0.024(3) 0.034(3)
C12 0.028(3) 0.068(4) 0.032(3) 0.012(3) 0.011(2) 0.018(3)
C13 0.020(2) 0.057(4) 0.022(2) 0.012(2) 0.0047(19) 0.008(2)
C14 0.044(4) 0.087(5) 0.056(4) 0.021(4) 0.021(3) -0.017(3)
C15 0.014(2) 0.026(2) 0.0150(19) 0.0029(17) 0.0015(16) 0.0027(18)
C16 0.020(2) 0.029(3) 0.027(2) 0.011(2) 0.0033(19) 0.0033(19)
C17 0.020(2) 0.041(3) 0.035(3) 0.012(2) 0.008(2) -0.002(2)
C18 0.011(2) 0.053(3) 0.023(2) 0.006(2) 0.0049(18) 0.007(2)
C19 0.017(2) 0.026(2) 0.023(2) -0.0001(19) 0.0027(18) 0.0072(19)
C20 0.016(2) 0.021(2) 0.018(2) 0.0003(17) 0.0035(17) 0.0029(17)
C21 0.029(3) 0.025(3) 0.047(3) 0.011(2) 0.004(2) 0.007(2)
C22 0.018(2) 0.017(2) 0.022(2) 0.0056(18) 0.0052(17) 0.0092(17)
C23 0.028(3) 0.019(2) 0.025(2) 0.0023(19) 0.001(2) 0.0060(19)
C24 0.026(3) 0.018(2) 0.041(3) 0.003(2) 0.001(2) 0.0041(19)
C25 0.026(3) 0.025(3) 0.055(3) 0.022(2) 0.017(2) 0.009(2)
C26 0.030(3) 0.029(3) 0.030(2) 0.017(2) 0.012(2) 0.016(2)
C27 0.021(2) 0.020(2) 0.023(2) 0.0059(18) 0.0024(18) 0.0110(18)
C28 0.035(3) 0.054(4) 0.023(2) -0.005(2) 0.001(2) 0.016(3)
C29 0.016(2) 0.022(2) 0.0145(19) 0.0005(17) 0.0032(16) 0.0013(17)
C30 0.0117(19) 0.021(2) 0.0107(18) 0.0009(16) 0.0000(15) 0.0003(17)
C31 0.015(2) 0.020(2) 0.0163(19) 0.0015(17) 0.0027(16) 0.0013(17)
C32 0.025(3) 0.040(3) 0.038(3) 0.013(2) 0.002(2) 0.007(2)
C33 0.039(4) 0.052(4) 0.089(5) 0.029(4) 0.010(3) -0.010(3)
N3 0.033(2) 0.026(2) 0.0177(18) 0.0020(16) -0.0050(17) -0.0074(18)
N4 0.037(3) 0.050(3) 0.051(3) -0.010(2) 0.016(2) 0.002(2)
C34 0.058(4) 0.026(3) 0.054(4) 0.009(3) -0.037(3) 0.006(3)
C35 0.031(3) 0.056(4) 0.072(5) -0.020(4) 0.000(3) 0.013(3)
C36 0.028(3) 0.027(3) 0.031(3) 0.003(2) 0.003(2) -0.006(2)
C37 0.027(3) 0.049(4) 0.046(3) -0.004(3) 0.010(2) -0.005(3)
C38 0.024(2) 0.036(3) 0.017(2) -0.002(2) -0.0051(19) 0.004(2)
C39 0.042(3) 0.045(3) 0.020(2) 0.000(2) 0.000(2) 0.000(3)
N5 0.112(6) 0.095(6) 0.084(5) 0.017(4) 0.049(5) -0.026(5)
C40 0.058(5) 0.107(7) 0.050(4) 0.030(4) 0.019(4) 0.007(5)
C41 0.069(6) 0.218(12) 0.049(5) 0.003(6) -0.006(4) -0.028(7)
C42 0.075(4) 0.058(4) 0.020(3) -0.003(3) 0.009(3) -0.040(3)
Cl1 0.0678(18) 0.0429(14) 0.0285(9) 0.0017(8) 0.0107(11) -0.0210(12)
Cl1A 0.0678(18) 0.0429(14) 0.0285(9) 0.0017(8) 0.0107(11) -0.0210(12)

loop_
_atom_type_symbol
_atom_type_description
_atom_type_scat_dispersion_real
_atom_type_scat_dispersion_imag
_atom_type_scat_source
C C 0.0033 0.0016 'International Tables Vol C Tables 4.2.6.8 and 6.1.1.4'
H H 0.0000 0.0000 'International Tables Vol C Tables 4.2.6.8 and 6.1.1.4'
N N 0.0061 0.0033 'International Tables Vol C Tables 4.2.6.8 and 6.1.1.4'
O O 0.0106 0.0060 'International Tables Vol C Tables 4.2.6.8 and 6.1.1.4'
P P 0.1023 0.0942 'International Tables Vol C Tables 4.2.6.8 and 6.1.1.4'
Cu Cu 0.3201 1.2651 'International Tables Vol C Tables 4.2.6.8 and 6.1.1.4'
I I -0.4742 1.8119 'International Tables Vol C Tables 4.2.6.8 and 6.1.1.4'
Cl Cl 0.1484 0.1585 'International Tables Vol C Tables 4.2.6.8 and 6.1.1.4'

loop_
_geom_angle_atom_site_label_1
_geom_angle_atom_site_label_2
_geom_angle_atom_site_label_3
_geom_angle
_geom_angle_site_symmetry_1
_geom_angle_site_symmetry_3
_geom_angle_publ_flag
Cu2 I1 Cu1 65.9(4) . . ?
Cu2 Cl3 Cu1 69.5(7) . . ?
Cu2 I2 Cu1 61.446(17) . . ?
Cl2 Cu1 P1 120.1(3) . . ?
Cl2 Cu1 Cl3 99.6(7) . . ?
P1 Cu1 Cl3 108.2(6) . . ?
P1 Cu1 I3 116.80(4) . . ?
Cl3 Cu1 I3 111.0(6) . . ?
Cl2 Cu1 I1 99.8(5) . . ?
P1 Cu1 I1 105.1(4) . . ?
I3 Cu1 I1 111.3(4) . . ?
Cl2 Cu1 I2 114.8(3) . . ?
P1 Cu1 I2 112.07(4) . . ?
Cl3 Cu1 I2 98.6(6) . . ?
I3 Cu1 I2 108.74(3) . . ?
I1 Cu1 I2 101.7(4) . . ?
Cl2 Cu1 Cu2 146.7(3) . . ?
P1 Cu1 Cu2 90.26(3) . . ?
Cl3 Cu1 Cu2 54.4(6) . . ?
I3 Cu1 Cu2 152.89(3) . . ?
I1 Cu1 Cu2 55.7(4) . . ?
I2 Cu1 Cu2 58.015(17) . . ?
N2 Cu2 P2 116.08(11) . . ?
N2 Cu2 Cl3 107.2(7) . . ?
P2 Cu2 Cl3 116.9(6) . . ?
N2 Cu2 I1 106.7(4) . . ?
P2 Cu2 I1 114.1(4) . . ?
N2 Cu2 I2 107.06(11) . . ?
P2 Cu2 I2 106.36(4) . . ?
Cl3 Cu2 I2 101.8(6) . . ?
I1 Cu2 I2 105.9(4) . . ?
N2 Cu2 Cu1 151.36(11) . . ?
P2 Cu2 Cu1 92.54(3) . . ?
Cl3 Cu2 Cu1 56.1(6) . . ?
I1 Cu2 Cu1 58.4(4) . . ?
I2 Cu2 Cu1 60.540(18) . . ?
O1 P1 O3 96.57(15) . . ?
O1 P1 N1 97.57(16) . . ?
O3 P1 N1 101.61(16) . . ?
O1 P1 Cu1 118.17(11) . . ?
O3 P1 Cu1 119.87(11) . . ?
N1 P1 Cu1 118.60(12) . . ?
O5 P2 O7 98.07(14) . . ?
O5 P2 N1 103.79(16) . . ?
O7 P2 N1 96.93(16) . . ?
O5 P2 Cu2 118.04(11) . . ?
O7 P2 Cu2 118.84(11) . . ?
N1 P2 Cu2 117.42(12) . . ?
C1 O1 P1 129.3(3) . . ?
C6 O2 C7 117.3(4) . . ?
C8 O3 P1 123.0(3) . . ?
C13 O4 C14 117.2(4) . . ?
C15 O5 P2 120.3(2) . . ?
C20 O6 C21 117.1(3) . . ?
C22 O7 P2 115.0(2) . . ?
C27 O8 C28 117.5(4) . . ?
C30 N1 P2 120.6(3) . . ?
C30 N1 P1 119.2(3) . . ?
P2 N1 P1 119.83(19) . . ?
C32 N2 Cu2 166.8(4) . . ?
O1 C1 C2 123.9(4) . . ?
O1 C1 C6 115.1(4) . . ?
C2 C1 C6 121.0(4) . . ?
C1 C2 C3 119.1(5) . . ?
C1 C2 H2 120.5 . . ?
C3 C2 H2 120.5 . . ?
C4 C3 C2 120.0(5) . . ?
C4 C3 H3 120.0 . . ?
C2 C3 H3 120.0 . . ?
C3 C4 C5 120.4(5) . . ?
C3 C4 H4 119.8 . . ?
C5 C4 H4 119.8 . . ?
C6 C5 C4 120.2(5) . . ?
C6 C5 H5 119.9 . . ?
C4 C5 H5 119.9 . . ?
O2 C6 C5 124.9(4) . . ?
O2 C6 C1 115.8(4) . . ?
C5 C6 C1 119.3(4) . . ?
O2 C7 H7A 109.5 . . ?
O2 C7 H7B 109.5 . . ?
H7A C7 H7B 109.5 . . ?
O2 C7 H7C 109.5 . . ?
H7A C7 H7C 109.5 . . ?
H7B C7 H7C 109.5 . . ?
C9 C8 O3 122.8(4) . . ?
C9 C8 C13 121.7(4) . . ?
O3 C8 C13 115.5(4) . . ?
C8 C9 C10 118.9(5) . . ?
C8 C9 H9 120.6 . . ?
C10 C9 H9 120.6 . . ?
C11 C10 C9 119.6(5) . . ?
C11 C10 H10 120.2 . . ?
C9 C10 H10 120.2 . . ?
C10 C11 C12 121.3(5) . . ?
C10 C11 H11 119.3 . . ?
C12 C11 H11 119.3 . . ?
C11 C12 C13 119.9(5) . . ?
C11 C12 H12 120.1 . . ?
C13 C12 H12 120.1 . . ?
O4 C13 C12 125.4(5) . . ?
O4 C13 C8 116.0(4) . . ?
C12 C13 C8 118.6(5) . . ?
O4 C14 H14A 109.5 . . ?
O4 C14 H14B 109.5 . . ?
H14A C14 H14B 109.5 . . ?
O4 C14 H14C 109.5 . . ?
H14A C14 H14C 109.5 . . ?
H14B C14 H14C 109.5 . . ?
C16 C15 C20 121.6(4) . . ?
C16 C15 O5 119.5(4) . . ?
C20 C15 O5 118.8(4) . . ?
C15 C16 C17 119.7(4) . . ?
C15 C16 H16 120.1 . . ?
C17 C16 H16 120.1 . . ?
C18 C17 C16 119.0(4) . . ?
C18 C17 H17 120.5 . . ?
C16 C17 H17 120.5 . . ?
C17 C18 C19 121.3(4) . . ?
C17 C18 H18 119.3 . . ?
C19 C18 H18 119.3 . . ?
C20 C19 C18 119.9(4) . . ?
C20 C19 H19 120.1 . . ?
C18 C19 H19 120.1 . . ?
O6 C20 C19 126.7(4) . . ?
O6 C20 C15 114.9(4) . . ?
C19 C20 C15 118.4(4) . . ?
O6 C21 H21A 109.5 . . ?
O6 C21 H21B 109.5 . . ?
H21A C21 H21B 109.5 . . ?
O6 C21 H21C 109.5 . . ?
H21A C21 H21C 109.5 . . ?
H21B C21 H21C 109.5 . . ?
C23 C22 O7 120.4(4) . . ?
C23 C22 C27 121.5(4) . . ?
O7 C22 C27 118.1(4) . . ?
C22 C23 C24 119.8(4) . . ?
C22 C23 H23 120.1 . . ?
C24 C23 H23 120.1 . . ?
C25 C24 C23 119.1(4) . . ?
C25 C24 H24 120.4 . . ?
C23 C24 H24 120.4 . . ?
C24 C25 C26 121.2(4) . . ?
C24 C25 H25 119.4 . . ?
C26 C25 H25 119.4 . . ?
C25 C26 C27 120.4(4) . . ?
C25 C26 H26 119.8 . . ?
C27 C26 H26 119.8 . . ?
O8 C27 C26 126.3(4) . . ?
O8 C27 C22 115.8(4) . . ?
C26 C27 C22 117.9(4) . . ?
O8 C28 H28A 109.5 . . ?
O8 C28 H28B 109.5 . . ?
H28A C28 H28B 109.5 . . ?
O8 C28 H28C 109.5 . . ?
H28A C28 H28C 109.5 . . ?
H28B C28 H28C 109.5 . . ?
C31 C29 C30 119.6(4) 2_766 . ?
C31 C29 H29 120.2 2_766 . ?
C30 C29 H29 120.2 . . ?
C31 C30 C29 120.9(4) . . ?
C31 C30 N1 120.1(4) . . ?
C29 C30 N1 118.9(4) . . ?
C30 C31 C29 119.5(4) . 2_766 ?
C30 C31 H31 120.3 . . ?
C29 C31 H31 120.3 2_766 . ?
N2 C32 C33 179.1(7) . . ?
C32 C33 H33A 109.5 . . ?
C32 C33 H33B 109.5 . . ?
H33A C33 H33B 109.5 . . ?
C32 C33 H33C 109.5 . . ?
H33A C33 H33C 109.5 . . ?
H33B C33 H33C 109.5 . . ?
C42 N3 C36 106.1(4) . . ?
C42 N3 C38 112.8(4) . . ?
C36 N3 C38 108.9(3) . . ?
C42 N3 C34 112.9(4) . . ?
C36 N3 C34 108.3(4) . . ?
C38 N3 C34 107.8(4) . . ?
C35 N4 C39 108.9(4) . . ?
C35 N4 C37 106.3(5) . . ?
C39 N4 C37 109.6(4) . . ?
N3 C34 C35 107.0(4) . . ?
N3 C34 H34A 110.3 . . ?
C35 C34 H34A 110.3 . . ?
N3 C34 H34B 110.3 . . ?
C35 C34 H34B 110.3 . . ?
H34A C34 H34B 108.6 . . ?
N4 C35 C34 112.2(5) . . ?
N4 C35 H35A 109.2 . . ?
C34 C35 H35A 109.2 . . ?
N4 C35 H35B 109.2 . . ?
C34 C35 H35B 109.2 . . ?
H35A C35 H35B 107.9 . . ?
N3 C36 C37 107.4(4) . . ?
N3 C36 H36A 110.2 . . ?
C37 C36 H36A 110.2 . . ?
N3 C36 H36B 110.2 . . ?
C37 C36 H36B 110.2 . . ?
H36A C36 H36B 108.5 . . ?
N4 C37 C36 111.0(4) . . ?
N4 C37 H37A 109.4 . . ?
C36 C37 H37A 109.4 . . ?
N4 C37 H37B 109.4 . . ?
C36 C37 H37B 109.4 . . ?
H37A C37 H37B 108.0 . . ?
N3 C38 C39 108.1(4) . . ?
N3 C38 H38A 110.1 . . ?
C39 C38 H38A 110.1 . . ?
N3 C38 H38B 110.1 . . ?
C39 C38 H38B 110.1 . . ?
H38A C38 H38B 108.4 . . ?
N4 C39 C38 111.6(4) . . ?
N4 C39 H39A 109.3 . . ?
C38 C39 H39A 109.3 . . ?
N4 C39 H39B 109.3 . . ?
C38 C39 H39B 109.3 . . ?
H39A C39 H39B 108.0 . . ?
N5 C40 C41 178.9(9) . . ?
C40 C41 H41A 109.5 . . ?
C40 C41 H41B 109.5 . . ?
H41A C41 H41B 109.5 . . ?
C40 C41 H41C 109.5 . . ?
H41A C41 H41C 109.5 . . ?
H41B C41 H41C 109.5 . . ?
N3 C42 Cl1 110.3(4) . . ?
N3 C42 Cl1A 114.2(4) . . ?
N3 C42 H42A 109.6 . . ?
Cl1 C42 H42A 109.6 . . ?
Cl1A C42 H42A 126.5 . . ?
N3 C42 H42B 109.6 . . ?
Cl1 C42 H42B 109.6 . . ?
Cl1A C42 H42B 84.8 . . ?
H42A C42 H42B 108.1 . . ?

loop_
_geom_bond_atom_site_label_1
_geom_bond_atom_site_label_2
_geom_bond_distance
_geom_bond_site_symmetry_2
_geom_bond_publ_flag
I1 Cu2 2.525(18) . ?
I1 Cu1 2.603(18) . ?
Cl3 Cu2 2.42(3) . ?
Cl3 Cu1 2.47(3) . ?
I2 Cu2 2.6929(6) . ?
I2 Cu1 2.7644(7) . ?
I3 Cu1 2.5677(9) . ?
Cl2 Cu1 2.190(9) . ?
Cu1 P1 2.1903(11) . ?
Cu1 Cu2 2.7887(7) . ?
Cu2 N2 1.993(4) . ?
Cu2 P2 2.1835(11) . ?
P1 O1 1.614(3) . ?
P1 O3 1.623(3) . ?
P1 N1 1.693(3) . ?
P2 O5 1.623(3) . ?
P2 O7 1.637(3) . ?
P2 N1 1.675(3) . ?
O1 C1 1.381(5) . ?
O2 C6 1.360(5) . ?
O2 C7 1.413(5) . ?
O3 C8 1.396(5) . ?
O4 C13 1.354(6) . ?
O4 C14 1.413(6) . ?
O5 C15 1.402(5) . ?
O6 C20 1.354(5) . ?
O6 C21 1.428(5) . ?
O7 C22 1.396(5) . ?
O8 C27 1.358(5) . ?
O8 C28 1.429(5) . ?
N1 C30 1.456(5) . ?
N2 C32 1.130(6) . ?
C1 C2 1.385(6) . ?
C1 C6 1.394(6) . ?
C2 C3 1.403(6) . ?
C2 H2 0.9500 . ?
C3 C4 1.379(7) . ?
C3 H3 0.9500 . ?
C4 C5 1.389(7) . ?
C4 H4 0.9500 . ?
C5 C6 1.384(6) . ?
C5 H5 0.9500 . ?
C7 H7A 0.9800 . ?
C7 H7B 0.9800 . ?
C7 H7C 0.9800 . ?
C8 C9 1.371(7) . ?
C8 C13 1.397(6) . ?
C9 C10 1.405(7) . ?
C9 H9 0.9500 . ?
C10 C11 1.366(8) . ?
C10 H10 0.9500 . ?
C11 C12 1.383(8) . ?
C11 H11 0.9500 . ?
C12 C13 1.387(7) . ?
C12 H12 0.9500 . ?
C14 H14A 0.9800 . ?
C14 H14B 0.9800 . ?
C14 H14C 0.9800 . ?
C15 C16 1.369(6) . ?
C15 C20 1.395(6) . ?
C16 C17 1.391(6) . ?
C16 H16 0.9500 . ?
C17 C18 1.375(7) . ?
C17 H17 0.9500 . ?
C18 C19 1.386(6) . ?
C18 H18 0.9500 . ?
C19 C20 1.383(6) . ?
C19 H19 0.9500 . ?
C21 H21A 0.9800 . ?
C21 H21B 0.9800 . ?
C21 H21C 0.9800 . ?
C22 C23 1.383(6) . ?
C22 C27 1.400(6) . ?
C23 C24 1.387(6) . ?
C23 H23 0.9500 . ?
C24 C25 1.381(7) . ?
C24 H24 0.9500 . ?
C25 C26 1.387(7) . ?
C25 H25 0.9500 . ?
C26 C27 1.390(6) . ?
C26 H26 0.9500 . ?
C28 H28A 0.9800 . ?
C28 H28B 0.9800 . ?
C28 H28C 0.9800 . ?
C29 C31 1.387(5) 2_766 ?
C29 C30 1.391(6) . ?
C29 H29 0.9500 . ?
C30 C31 1.376(6) . ?
C31 C29 1.387(5) 2_766 ?
C31 H31 0.9500 . ?
C32 C33 1.462(7) . ?
C33 H33A 0.9800 . ?
C33 H33B 0.9800 . ?
C33 H33C 0.9800 . ?
N3 C42 1.485(6) . ?
N3 C36 1.508(6) . ?
N3 C38 1.511(5) . ?
N3 C34 1.517(7) . ?
N4 C35 1.436(8) . ?
N4 C39 1.455(7) . ?
N4 C37 1.472(7) . ?
C34 C35 1.541(9) . ?
C34 H34A 0.9900 . ?
C34 H34B 0.9900 . ?
C35 H35A 0.9900 . ?
C35 H35B 0.9900 . ?
C36 C37 1.536(7) . ?
C36 H36A 0.9900 . ?
C36 H36B 0.9900 . ?
C37 H37A 0.9900 . ?
C37 H37B 0.9900 . ?
C38 C39 1.516(7) . ?
C38 H38A 0.9900 . ?
C38 H38B 0.9900 . ?
C39 H39A 0.9900 . ?
C39 H39B 0.9900 . ?
N5 C40 1.111(9) . ?
C40 C41 1.404(12) . ?
C41 H41A 0.9800 . ?
C41 H41B 0.9800 . ?
C41 H41C 0.9800 . ?
C42 Cl1 1.779(5) . ?
C42 Cl1A 1.873(9) . ?
C42 H42A 0.9900 . ?
C42 H42B 0.9900 . ?
